data_1509007
loop_
_publ_author_name
'van Smaalen, S.'
'de Boer, J.L.'
'Wiegers, G.A.'
'van der Lee, A.'

_publ_section_title
;
 Order-disorder transition in silver-intercalated niobium disulfide
 compounds. I. Structural determination of Ag0.6 Nb S2
;
_journal_name_full 'Physical Review, Serie 3. B - Condensed Matter (18,1978-)'
_journal_page_first 9420
_journal_page_last 9430
_journal_paper_doi 10.1103/PhysRevB.43.9420
_journal_volume 43
_journal_year 1991
_chemical_formula_sum 'Ag0.6 Nb S2'
_chemical_name_systematic 'Silver niobium sulfide (0.6/1/2)'
_space_group_IT_number 194
_symmetry_space_group_name_Hall '-P 6c 2c'
_symmetry_space_group_name_H-M 'P 63/m m c'
_cell_angle_alpha 90
_cell_angle_beta 90
_cell_angle_gamma 120
_cell_formula_units_Z 2
_cell_length_a 3.355
_cell_length_b 3.355
_cell_length_c 14.31
_cell_volume 139.494
_citation_journal_id_ASTM PRBMDO
_cod_data_source_file silver0-1_133.cif
_cod_data_source_block Ag0.6Nb1S2
_cod_original_cell_volume 139.4939
_cod_original_formula_sum 'Ag0.6 Nb1 S2'
_cod_database_code 1509007

loop_
_symmetry_equiv_pos_as_xyz
x,y,z
x-y,x,z+1/2
-y,x-y,z
-x,-y,z+1/2
-x+y,-x,z
y,-x+y,z+1/2
-y,-x,-z+1/2
x-y,-y,-z
x,x-y,-z+1/2
y,x,-z
-x+y,y,-z+1/2
-x,-x+y,-z
-x,-y,-z
-x+y,-x,-z-1/2
y,-x+y,-z
x,y,-z-1/2
x-y,x,-z
-y,x-y,-z-1/2
y,x,z-1/2
-x+y,y,z
-x,-x+y,z-1/2
-y,-x,z
x-y,-y,z-1/2
x,x-y,z

loop_
_atom_site_label
_atom_site_type_symbol
_atom_site_fract_x
_atom_site_fract_y
_atom_site_fract_z
_atom_site_occupancy
Nb1 Nb 0.3333 0.6667 0.25 1
Ag2 Ag 0.6667 0.3333 0.5189 0.135
S2 S 0.3333 0.6667 0.8579 0.5
S1 S 0.6667 0.3333 0.1416 0.5
Ag1 Ag 0.3333 0.6667 0.4775 0.165
